data_7223512
loop_
_publ_author_name
'Griffiths, Kieran'
'Dokorou, Vassiliki N.'
'Spencer, John'
'Abdul-Sada, Alaa'
'Vargas, Alfredo'
'Kostakis, George E.'

_publ_section_title
;
 Isoskeletal Schiff base polynuclear coordination clusters: synthetic and
 theoretical aspects
;
_journal_issue 5
_journal_name_full CrystEngComm
_journal_page_first 704
_journal_paper_doi 10.1039/C5CE02109J
_journal_volume 18
_journal_year 2016
_chemical_formula_moiety 'C88 H76 Co2 Dy2 N12 O30, 2(C3 H7 N O)'
_chemical_formula_sum 'C94 H90 Co2 Dy2 N14 O32'
_chemical_formula_weight 2370.65
_chemical_name_systematic
;
 ?
;
_space_group_crystal_system triclinic
_space_group_IT_number 2
_space_group_name_Hall '-P 1'
_space_group_name_H-M_alt 'P -1'
_symmetry_space_group_name_Hall '-P 1'
_symmetry_space_group_name_H-M 'P -1'
_atom_sites_solution_hydrogens mixed
_atom_sites_solution_primary iterative
_audit_creation_date 2015-01-10
_audit_creation_method
;
Olex2 1.2
(compiled 2015.01.06 svn.r3119 for OlexSys, GUI svn.r4979)
;
_audit_update_record
;
2015-11-15 deposited with the CCDC.
2015-12-17 downloaded from the CCDC.
;
_cell_angle_alpha 106.940(3)
_cell_angle_beta 91.065(2)
_cell_angle_gamma 97.754(2)
_cell_formula_units_Z 1
_cell_length_a 12.7821(9)
_cell_length_b 13.5743(10)
_cell_length_c 14.1583(10)
_cell_measurement_temperature 100
_cell_volume 2324.2(3)
_computing_molecular_graphics 'Olex2 (Dolomanov et al., 2009)'
_computing_publication_material 'Olex2 (Dolomanov et al., 2009)'
_computing_structure_refinement 'ShelXL (Sheldrick, 2008)'
_computing_structure_solution
;
Superflip (Palatinus & Chapuis, 2007;Palatinus & van der Lee, 2008;
Palatinus et al., 2012)
;
_diffrn_ambient_temperature 100
_diffrn_measured_fraction_theta_full 0.996
_diffrn_measured_fraction_theta_max 0.989
_diffrn_radiation_type MoK\a
_diffrn_radiation_wavelength 0.71075
_diffrn_reflns_av_R_equivalents 0.0498
_diffrn_reflns_av_unetI/netI 0.0413
_diffrn_reflns_laue_measured_fraction_full 0.996
_diffrn_reflns_laue_measured_fraction_max 0.989
_diffrn_reflns_limit_h_max 16
_diffrn_reflns_limit_h_min -16
_diffrn_reflns_limit_k_max 16
_diffrn_reflns_limit_k_min -17
_diffrn_reflns_limit_l_max 16
_diffrn_reflns_limit_l_min -18
_diffrn_reflns_number 37052
_diffrn_reflns_point_group_measured_fraction_full 0.996
_diffrn_reflns_point_group_measured_fraction_max 0.989
_diffrn_reflns_theta_full 25.242
_diffrn_reflns_theta_max 27.513
_diffrn_reflns_theta_min 2.490
_exptl_absorpt_coefficient_mu 2.034
_exptl_absorpt_correction_T_max 1.000
_exptl_absorpt_correction_T_min 0.776
_exptl_absorpt_correction_type multi-scan
_exptl_absorpt_process_details
;
CrysAlisPro, Agilent Technologies,
Version 1.171.37.31 (release 14-01-2014 CrysAlis171 .NET)
(compiled Jan 14 2014,18:38:05)
Empirical absorption correction using spherical harmonics,
 implemented in SCALE3 ABSPACK scaling algorithm
;
_exptl_crystal_colour red
_exptl_crystal_colour_primary red
_exptl_crystal_density_diffrn 1.694
_exptl_crystal_description block
_exptl_crystal_F_000 1194
_exptl_crystal_size_max 0.14
_exptl_crystal_size_mid 0.12
_exptl_crystal_size_min 0.04
_refine_diff_density_max 2.803
_refine_diff_density_min -1.526
_refine_diff_density_rms 0.162
_refine_ls_extinction_method none
_refine_ls_goodness_of_fit_ref 1.047
_refine_ls_hydrogen_treatment mixed
_refine_ls_matrix_type full
_refine_ls_number_parameters 653
_refine_ls_number_reflns 10595
_refine_ls_number_restraints 112
_refine_ls_restrained_S_all 1.075
_refine_ls_R_factor_all 0.0469
_refine_ls_R_factor_gt 0.0427
_refine_ls_shift/su_max 0.013
_refine_ls_shift/su_mean 0.000
_refine_ls_structure_factor_coef Fsqd
_refine_ls_weighting_details 'w=1/[\s^2^(Fo^2^)+(0.0746P)^2^+3.9981P] where P=(Fo^2^+2Fc^2^)/3'
_refine_ls_weighting_scheme calc
_refine_ls_wR_factor_gt 0.1152
_refine_ls_wR_factor_ref 0.1197
_reflns_Friedel_coverage 0.000
_reflns_number_gt 9688
_reflns_number_total 10595
_reflns_threshold_expression 'I > 2\s(I)'
_cod_data_source_file c5ce02109j3.cif
_cod_data_source_block 19_CCDC_1406235
_cod_depositor_comments 'Adding full bibliography for 7223506--7223525.cif.'
_cod_database_code 7223512
_shelxl_version_number 2014-1
_shelx_space_group_comment
;
The symmetry employed for this shelxl refinement is uniquely defined
by the following loop, which should always be used as a source of
symmetry information in preference to the above space-group names.
They are only intended as comments.
;
_olex2_refinement_description
;
1. Fixed Uiso
 At 1.2 times of:
  All C(H) groups, All C(H,H) groups, All C(H,H,H,H) groups
 At 1.5 times of:
  All C(H,H,H) groups
2. Restrained planarity
 O1, N2, C3, C6, C7
 with sigma of 0.1
3. Rigid bond restraints
 C6, O1, C7, N2, H7, C3, H3A, H3B, H3C, H6A, H6B, H6C
 with sigma for 1-2 distances of 0.01 and sigma for 1-3 distances of 0.01
4. Uiso/Uaniso restraints and constraints
O1 \\sim C7 \\sim N2 \\sim H7 \\sim C3 \\sim H3A \\sim H3B \\sim H3C \\sim H6A
\\sim H6B \\sim H6C \\sim C6: within 1.7A with sigma of 0.04 and sigma for
terminal atoms of 0.08
5. Rigid body (RIGU) restrains
 O1, C7, N2, H7, C3, H3A, H3B, H3C, H6A, H6B, H6C, C6
 with sigma for 1-2 distances of 0.004 and sigma for 1-3 distances of 0.004
6. Others
 Fixed Sof: C32(0.5) H32(0.5) C9(0.5) H9A(0.5) H9B(0.5) C32A(0.5) H32A(0.5)
 C9A(0.5) H9AA(0.5) H9AB(0.5) H2AA(0.5) H2AB(0.5)
7.a Secondary CH2 refined with riding coordinates:
 C24(H24A,H24B)
7.b Me refined with riding coordinates:
 C10(H10A,H10B,H10C), C14(H14A,H14B,H14C), C45(H45A,H45B,H45C), C68(H68A,H68B,
 H68C), C3(H3A,H3B,H3C), C6(H6A,H6B,H6C)
7.c Aromatic/amide H refined with riding coordinates:
 C37(H37), C0AA(H0AA), C16(H16), C8(H8), C15(H15), C18(H18), C1(H1), C25(H25),
 C32(H32), C2(H2), C4(H4), C40(H40), C41(H41), C54(H54), C62(H62), C69(H69),
 C73(H73), C75(H75), C77(H77), C32A(H32A), C7(H7)
7.d X=CH2 refined with riding coordinates:
 C79(H79A,H79B), C9(H9A,H9B), C9A(H9AA,H9AB)
;
_olex2_submission_special_instructions 'No special instructions were received'

loop_
_space_group_symop_operation_xyz
'x, y, z'
'-x, -y, -z'

loop_
_atom_site_label
_atom_site_type_symbol
_atom_site_fract_x
_atom_site_fract_y
_atom_site_fract_z
_atom_site_U_iso_or_equiv
_atom_site_adp_type
_atom_site_occupancy
_atom_site_site_symmetry_order
_atom_site_calc_flag
_atom_site_refinement_flags_posn
_atom_site_refinement_flags_adp
_atom_site_refinement_flags_occupancy
_atom_site_disorder_assembly
_atom_site_disorder_group
Dy1 Dy 0.07354(2) 0.33430(2) 0.58642(2) 0.01767(7) Uani 1 1 d . . . . .
Co1 Co -0.11395(4) 0.42562(4) 0.47148(3) 0.01673(11) Uani 1 1 d . . . . .
O2 O -0.4539(2) 0.4857(3) 0.1174(2) 0.0347(7) Uani 1 1 d . . . . .
O4 O 0.2064(2) 0.2996(2) 0.66274(19) 0.0242(6) Uani 1 1 d . . . . .
O5 O 0.1085(3) 0.3041(3) 0.0250(2) 0.0348(7) Uani 1 1 d . . . . .
C2AA C -0.3111(4) 0.4163(4) 0.9438(3) 0.0330(9) Uani 1 1 d . . . . .
O10 O -0.0285(2) 0.3638(2) 0.0962(2) 0.0312(6) Uani 1 1 d . . . . .
O12 O -0.0251(2) 0.2044(2) 0.45242(19) 0.0224(5) Uani 1 1 d . . . . .
O13 O -0.1089(6) 0.1272(3) 0.0113(3) 0.102(2) Uani 1 1 d . . . . .
O15 O -0.0173(2) 0.2037(2) 0.6507(2) 0.0289(6) Uani 1 1 d . . . . .
O18 O -0.1391(6) -0.0344(3) -0.0508(3) 0.0871(19) Uani 1 1 d . . . . .
N19 N -0.1255(4) 0.0410(3) 0.0199(3) 0.0388(9) Uani 1 1 d . . . . .
C22 C -0.2523(3) 0.4170(3) 0.8512(3) 0.0258(8) Uani 1 1 d . . . . .
O23 O -0.0804(2) 0.4011(2) 0.60200(18) 0.0201(5) Uani 1 1 d . . . . .
O26 O 0.0505(2) 0.41112(19) 0.45528(17) 0.0177(5) Uani 1 1 d . . . . .
O28 O -0.1440(2) 0.2730(2) 0.38062(19) 0.0215(5) Uani 1 1 d . . . . .
O29 O 0.3067(2) 0.2870(2) 0.8200(2) 0.0303(6) Uani 1 1 d . . . . .
O31 O 0.0195(2) 0.4066(2) 0.76249(18) 0.0218(5) Uani 1 1 d . . . . .
C34 C -0.1221(3) 0.0291(3) 0.1200(3) 0.0278(8) Uani 1 1 d . . . . .
O35 O -0.1682(2) 0.4924(2) 0.36941(18) 0.0198(5) Uani 1 1 d . . . . .
C37 C -0.1428(3) 0.4124(3) 0.8528(3) 0.0227(7) Uani 1 1 d . . . . .
H37 H -0.1064 0.4121 0.9118 0.027 Uiso 1 1 calc R . . . .
O0AA O -0.5773(2) 0.3711(3) 0.1416(2) 0.0411(8) Uani 1 1 d . . . . .
C0AA C -0.1123(3) 0.1177(3) 0.2008(3) 0.0240(8) Uani 1 1 d . . . . .
H0AA H -0.1111 0.1845 0.1918 0.029 Uiso 1 1 calc R . . . .
N6 N -0.1299(3) 0.0658(3) 0.6654(3) 0.0289(7) Uani 1 1 d . . . . .
N8 N 0.0560(3) 0.3301(3) 0.0985(2) 0.0263(7) Uani 1 1 d . . . . .
C10 C -0.1436(4) 0.1095(4) 0.7705(4) 0.0441(12) Uani 1 1 d . . . . .
H10A H -0.2191 0.1079 0.7815 0.066 Uiso 1 1 calc R . . . .
H10B H -0.1080 0.1817 0.7932 0.066 Uiso 1 1 calc R . . . .
H10C H -0.1128 0.0685 0.8074 0.066 Uiso 1 1 calc R . . . .
C14 C -0.1789(4) -0.0416(4) 0.6174(4) 0.0444(12) Uani 1 1 d . . . . .
H14A H -0.1471 -0.0885 0.6467 0.067 Uiso 1 1 calc R . . . .
H14B H -0.1675 -0.0601 0.5465 0.067 Uiso 1 1 calc R . . . .
H14C H -0.2550 -0.0481 0.6269 0.067 Uiso 1 1 calc R . . . .
C16 C -0.3287(3) 0.4679(3) 0.2701(3) 0.0226(7) Uani 1 1 d . . . . .
H16 H -0.2928 0.4917 0.2209 0.027 Uiso 1 1 calc R . . . .
N3 N -0.4929(3) 0.4304(3) 0.1659(2) 0.0290(8) Uani 1 1 d . . . . .
C1AA C 0.5014(3) 0.2019(3) 0.6311(3) 0.0291(9) Uani 1 1 d . . . . .
C8 C -0.1096(3) 0.0073(3) 0.3056(3) 0.0263(8) Uani 1 1 d . . . . .
H8 H -0.1025 -0.0001 0.3700 0.032 Uiso 1 1 calc R . . . .
N11 N 0.2107(2) 0.2997(2) 0.4638(2) 0.0201(6) Uani 1 1 d . . . . .
C13 C 0.0918(3) 0.3637(3) 0.3692(3) 0.0183(7) Uani 1 1 d . . . . .
C15 C -0.3030(3) 0.4197(3) 0.7653(3) 0.0248(8) Uani 1 1 d . . . . .
H15 H -0.3766 0.4237 0.7643 0.030 Uiso 1 1 calc R . . . .
C18 C 0.4545(3) 0.2261(3) 0.7237(3) 0.0308(9) Uani 1 1 d . . . . .
H18 H 0.4902 0.2172 0.7795 0.037 Uiso 1 1 calc R . . . .
N1 N -0.2693(2) 0.4287(2) 0.5105(2) 0.0192(6) Uani 1 1 d . . . . .
C1 C 0.2207(3) 0.2603(3) 0.2810(3) 0.0233(7) Uani 1 1 d . . . . .
H1 H 0.2768 0.2212 0.2818 0.028 Uiso 1 1 calc R . . . .
C24 C 0.6033(3) 0.1536(4) 0.6221(4) 0.0350(10) Uani 1 1 d . . . . .
H24A H 0.6545 0.1965 0.6767 0.042 Uiso 1 1 calc R . . . .
H24B H 0.5875 0.0835 0.6308 0.042 Uiso 1 1 calc R . . . .
C25 C 0.4499(3) 0.2181(3) 0.5520(3) 0.0268(8) Uani 1 1 d . . . . .
H25 H 0.4815 0.2042 0.4902 0.032 Uiso 1 1 calc R . . . .
C28 C 0.0976(3) 0.3220(3) 0.1924(3) 0.0206(7) Uani 1 1 d . . . . .
C29 C -0.1045(3) 0.1069(3) 0.2948(3) 0.0207(7) Uani 1 1 d . . . . .
C32_a C -0.3315(11) 0.3116(9) 0.9575(9) 0.044(3) Uiso 0.5 1 d . . P A 1
H32_a H -0.2840 0.2763 0.9136 0.053 Uiso 0.5 1 calc R . P A 1
C2 C 0.0494(3) 0.3680(3) 0.2790(3) 0.0185(7) Uani 1 1 d . . . . .
H2 H -0.0107 0.4015 0.2765 0.022 Uiso 1 1 calc R . . . .
C35 C 0.1774(3) 0.3077(3) 0.3699(3) 0.0196(7) Uani 1 1 d . . . . .
C4 C -0.1295(4) -0.0704(3) 0.1294(3) 0.0313(9) Uani 1 1 d . . . . .
H4 H -0.1375 -0.1297 0.0727 0.038 Uiso 1 1 calc R . . . .
C40 C -0.3086(3) 0.4238(3) 0.5929(3) 0.0211(7) Uani 1 1 d . . . . .
H40 H -0.3825 0.4250 0.5980 0.025 Uiso 1 1 calc R . . . .
C41 C 0.1836(3) 0.2690(3) 0.1915(3) 0.0226(7) Uani 1 1 d . . . . .
H41 H 0.2157 0.2399 0.1317 0.027 Uiso 1 1 calc R . . . .
C43 C -0.4371(3) 0.4342(3) 0.2586(3) 0.0241(8) Uani 1 1 d . . . . .
C45 C 0.3606(4) 0.2858(4) 0.9088(3) 0.0385(11) Uani 1 1 d . . . . .
H45A H 0.3722 0.2146 0.9036 0.058 Uiso 1 1 calc R . . . .
H45B H 0.3177 0.3110 0.9651 0.058 Uiso 1 1 calc R . . . .
H45C H 0.4290 0.3311 0.9187 0.058 Uiso 1 1 calc R . . . .
C47 C 0.3004(3) 0.2732(3) 0.6516(3) 0.0238(8) Uani 1 1 d . . . . .
C49 C -0.2485(3) 0.4166(3) 0.6784(3) 0.0218(7) Uani 1 1 d . . . . .
C51 C 0.3500(3) 0.2553(3) 0.5607(3) 0.0237(8) Uani 1 1 d . . . . .
C54 C -0.4414(3) 0.4036(3) 0.4157(3) 0.0274(8) Uani 1 1 d . . . . .
H54 H -0.4795 0.3843 0.4661 0.033 Uiso 1 1 calc R . . . .
C56 C -0.2733(3) 0.4658(3) 0.3559(3) 0.0198(7) Uani 1 1 d . . . . .
C58 C 0.3591(3) 0.2619(3) 0.7344(3) 0.0248(8) Uani 1 1 d . . . . .
C59 C -0.1405(3) 0.4083(3) 0.6795(3) 0.0197(7) Uani 1 1 d . . . . .
C62 C 0.3033(3) 0.2723(3) 0.4738(3) 0.0216(7) Uani 1 1 d . . . . .
H62 H 0.3447 0.2623 0.4177 0.026 Uiso 1 1 calc R . . . .
C64 C -0.3320(3) 0.4330(3) 0.4294(3) 0.0201(7) Uani 1 1 d . . . . .
C65 C -0.0906(3) 0.2026(3) 0.3833(3) 0.0197(7) Uani 1 1 d . . . . .
C68 C 0.0748(3) 0.3937(3) 0.8470(3) 0.0262(8) Uani 1 1 d . . . . .
H68A H 0.0398 0.3320 0.8625 0.039 Uiso 1 1 calc R . . . .
H68B H 0.0741 0.4554 0.9040 0.039 Uiso 1 1 calc R . . . .
H68C H 0.1481 0.3851 0.8318 0.039 Uiso 1 1 calc R . . . .
C69 C 0.6556(4) 0.1436(5) 0.5246(5) 0.0485(13) Uani 1 1 d . . . . .
H69 H 0.6858 0.2063 0.5125 0.058 Uiso 1 1 calc R . . . .
C71 C -0.0886(3) 0.4084(3) 0.7691(3) 0.0199(7) Uani 1 1 d . . . . .
C73 C -0.4950(3) 0.4023(4) 0.3289(3) 0.0288(9) Uani 1 1 d . . . . .
H73 H -0.5692 0.3802 0.3181 0.035 Uiso 1 1 calc R . . . .
C75 C -0.0700(3) 0.1173(3) 0.6152(3) 0.0291(8) Uani 1 1 d . . . . .
H75 H -0.0674 0.0851 0.5463 0.035 Uiso 1 1 calc R . . . .
C77 C -0.1251(4) -0.0812(3) 0.2241(3) 0.0306(9) Uani 1 1 d . . . . .
H77 H -0.1325 -0.1485 0.2330 0.037 Uiso 1 1 calc R . . . .
C79 C 0.6627(5) 0.0593(5) 0.4580(5) 0.0501(13) Uani 1 1 d . . . . .
H79A H 0.6337 -0.0055 0.4668 0.060 Uiso 1 1 calc R . . . .
H79B H 0.6970 0.0609 0.3994 0.060 Uiso 1 1 calc R . . . .
C9_a C -0.3682(10) 0.2478(11) 0.9875(10) 0.057(3) Uiso 0.5 1 d . . P A 1
H9A_a H -0.4204 0.2609 1.0347 0.068 Uiso 0.5 1 calc R . P A 1
H9B_a H -0.3470 0.1808 0.9657 0.068 Uiso 0.5 1 calc R . P A 1
C32A_b C -0.2950(9) 0.3200(9) 0.9749(9) 0.037(2) Uiso 0.5 1 d . . P A 2
H32A_b H -0.3089 0.2644 0.9152 0.044 Uiso 0.5 1 calc R . P A 2
C9A_b C -0.2771(11) 0.2841(12) 1.0264(12) 0.065(3) Uiso 0.5 1 d . . P A 2
H9AA_b H -0.2600 0.3240 1.0934 0.078 Uiso 0.5 1 calc R . P A 2
H9AB_b H -0.2777 0.2108 1.0071 0.078 Uiso 0.5 1 calc R . P A 2
H2AA_a H -0.274(12) 0.477(12) 1.001(12) 0.078 Uiso 0.5 1 d R . P B 1
H2AB_b H -0.381(12) 0.427(12) 0.937(11) 0.078 Uiso 0.5 1 d R . P C 2
O1 O 0.4037(5) 0.1003(6) 0.2875(5) 0.106(2) Uani 1 1 d . U . . .
N2 N 0.5250(6) 0.1067(7) 0.1885(6) 0.120(3) Uani 1 1 d . U . . .
C3 C 0.6192(8) 0.1593(8) 0.2191(10) 0.122(4) Uani 1 1 d . U . . .
H3A H 0.6721 0.1258 0.1769 0.182 Uiso 1 1 calc R U . . .
H3B H 0.6350 0.1609 0.2876 0.182 Uiso 1 1 calc R U . . .
H3C H 0.6210 0.2306 0.2158 0.182 Uiso 1 1 calc R U . . .
C6 C 0.4527(12) 0.1079(14) 0.1127(12) 0.170(6) Uani 1 1 d . U . . .
H6A H 0.4515 0.1799 0.1126 0.256 Uiso 1 1 calc R U . . .
H6B H 0.3820 0.0773 0.1241 0.256 Uiso 1 1 calc R U . . .
H6C H 0.4744 0.0674 0.0487 0.256 Uiso 1 1 calc R U . . .
C7 C 0.4618(11) 0.0723(13) 0.2338(11) 0.155(4) Uani 1 1 d . U . . .
H7 H 0.4606 -0.0006 0.2201 0.187 Uiso 1 1 calc R U . . .

loop_
_atom_site_aniso_label
_atom_site_aniso_U_11
_atom_site_aniso_U_22
_atom_site_aniso_U_33
_atom_site_aniso_U_23
_atom_site_aniso_U_13
_atom_site_aniso_U_12
Dy1 0.02323(10) 0.01760(10) 0.01318(10) 0.00702(7) -0.00091(6) 0.00123(7)
Co1 0.0227(2) 0.0163(2) 0.0119(2) 0.00582(18) 0.00031(17) 0.00154(18)
O2 0.0353(16) 0.0494(19) 0.0247(15) 0.0214(14) -0.0017(12) 0.0012(14)
O4 0.0265(13) 0.0297(14) 0.0180(13) 0.0111(11) -0.0007(10) 0.0014(11)
O5 0.0553(19) 0.0405(18) 0.0130(13) 0.0097(12) 0.0075(12) 0.0180(15)
C2AA 0.034(2) 0.048(3) 0.019(2) 0.0153(19) 0.0070(16) 0.0039(19)
O10 0.0416(17) 0.0331(16) 0.0201(14) 0.0071(12) -0.0044(12) 0.0120(13)
O12 0.0275(13) 0.0219(13) 0.0178(13) 0.0089(10) -0.0028(10) -0.0023(10)
O13 0.240(8) 0.037(2) 0.022(2) 0.0106(17) -0.005(3) -0.002(3)
O15 0.0364(15) 0.0263(14) 0.0256(15) 0.0150(12) -0.0030(12) -0.0059(12)
O18 0.201(6) 0.033(2) 0.0178(18) -0.0006(15) -0.009(3) 0.003(3)
N19 0.067(3) 0.0270(19) 0.0194(18) 0.0043(15) -0.0019(17) 0.0024(18)
C22 0.035(2) 0.0262(19) 0.0165(18) 0.0081(15) 0.0055(15) 0.0012(16)
O23 0.0288(13) 0.0204(12) 0.0132(12) 0.0085(10) 0.0024(10) 0.0027(10)
O26 0.0253(12) 0.0169(12) 0.0106(11) 0.0040(9) 0.0003(9) 0.0025(10)
O28 0.0265(13) 0.0189(12) 0.0172(12) 0.0037(10) -0.0003(10) 0.0013(10)
O29 0.0334(15) 0.0392(17) 0.0203(14) 0.0132(12) -0.0053(11) 0.0032(13)
O31 0.0269(13) 0.0269(14) 0.0133(12) 0.0090(10) -0.0018(10) 0.0034(11)
C34 0.038(2) 0.026(2) 0.0178(18) 0.0051(16) -0.0006(15) 0.0026(16)
O35 0.0234(12) 0.0203(12) 0.0169(12) 0.0091(10) -0.0003(9) -0.0001(10)
C37 0.0323(19) 0.0242(18) 0.0119(16) 0.0069(14) -0.0009(14) 0.0020(15)
O0AA 0.0305(16) 0.059(2) 0.0310(17) 0.0182(16) -0.0110(13) -0.0125(15)
C0AA 0.0298(19) 0.0189(17) 0.0226(19) 0.0057(15) 0.0002(15) 0.0030(14)
N6 0.0348(18) 0.0259(17) 0.0282(18) 0.0145(15) -0.0007(14) -0.0021(14)
N8 0.0393(18) 0.0225(17) 0.0173(16) 0.0064(13) -0.0002(13) 0.0041(14)
C10 0.056(3) 0.046(3) 0.032(3) 0.019(2) 0.005(2) -0.004(2)
C14 0.056(3) 0.028(2) 0.050(3) 0.017(2) -0.009(2) -0.004(2)
C16 0.0253(18) 0.0235(18) 0.0185(18) 0.0066(14) -0.0013(14) 0.0011(14)
N3 0.0294(17) 0.040(2) 0.0180(16) 0.0118(15) -0.0034(13) 0.0007(15)
C1AA 0.0284(19) 0.027(2) 0.032(2) 0.0097(17) -0.0037(16) 0.0055(16)
C8 0.035(2) 0.0214(19) 0.0222(19) 0.0053(15) -0.0024(15) 0.0053(16)
N11 0.0258(15) 0.0186(14) 0.0176(15) 0.0085(12) -0.0005(12) 0.0023(12)
C13 0.0245(17) 0.0148(16) 0.0147(16) 0.0045(13) 0.0006(13) -0.0002(13)
C15 0.0254(18) 0.028(2) 0.0194(18) 0.0058(15) 0.0018(14) 0.0030(15)
C18 0.034(2) 0.032(2) 0.028(2) 0.0134(18) -0.0100(17) 0.0026(17)
N1 0.0247(15) 0.0184(14) 0.0153(14) 0.0074(12) -0.0009(11) 0.0004(12)
C1 0.0262(18) 0.0235(18) 0.0212(18) 0.0075(15) 0.0021(14) 0.0048(15)
C24 0.032(2) 0.036(2) 0.040(3) 0.013(2) -0.0057(18) 0.0095(18)
C25 0.0288(19) 0.0255(19) 0.028(2) 0.0101(16) 0.0012(16) 0.0050(16)
C28 0.0302(18) 0.0191(17) 0.0131(16) 0.0065(13) -0.0005(13) 0.0016(14)
C29 0.0238(17) 0.0201(17) 0.0167(17) 0.0039(14) -0.0005(13) 0.0015(14)
C2 0.0262(17) 0.0164(16) 0.0133(16) 0.0054(13) 0.0005(13) 0.0020(13)
C35 0.0238(17) 0.0175(16) 0.0187(17) 0.0089(14) -0.0015(13) -0.0003(13)
C4 0.045(2) 0.0213(19) 0.025(2) 0.0025(16) -0.0033(17) 0.0040(17)
C40 0.0221(17) 0.0220(18) 0.0205(18) 0.0092(15) 0.0006(14) 0.0011(14)
C41 0.0290(18) 0.0223(18) 0.0161(17) 0.0056(14) 0.0037(14) 0.0020(15)
C43 0.0274(18) 0.029(2) 0.0157(17) 0.0088(15) -0.0050(14) -0.0012(15)
C45 0.038(2) 0.055(3) 0.026(2) 0.021(2) -0.0088(18) -0.002(2)
C47 0.0284(19) 0.0216(18) 0.0229(19) 0.0098(15) -0.0027(15) 0.0023(15)
C49 0.0292(18) 0.0207(17) 0.0157(17) 0.0061(14) -0.0003(14) 0.0024(14)
C51 0.0276(18) 0.0197(17) 0.0248(19) 0.0087(15) -0.0026(15) 0.0026(14)
C54 0.0290(19) 0.035(2) 0.0194(19) 0.0112(16) -0.0003(15) 0.0005(16)
C56 0.0263(17) 0.0179(16) 0.0144(16) 0.0038(13) -0.0003(13) 0.0030(13)
C58 0.033(2) 0.0219(18) 0.0208(19) 0.0104(15) -0.0044(15) 0.0018(15)
C59 0.0299(18) 0.0150(16) 0.0138(16) 0.0050(13) -0.0007(13) 0.0000(14)
C62 0.0235(17) 0.0226(18) 0.0191(18) 0.0070(14) -0.0009(14) 0.0028(14)
C64 0.0263(17) 0.0203(17) 0.0143(16) 0.0070(13) -0.0005(13) 0.0015(14)
C65 0.0254(17) 0.0166(16) 0.0171(17) 0.0064(13) 0.0025(13) -0.0001(13)
C68 0.032(2) 0.032(2) 0.0168(18) 0.0092(15) -0.0023(15) 0.0084(16)
C69 0.045(3) 0.049(3) 0.060(3) 0.024(3) 0.001(2) 0.015(2)
C71 0.0299(18) 0.0154(16) 0.0150(16) 0.0064(13) 0.0000(14) 0.0016(14)
C73 0.0252(18) 0.037(2) 0.024(2) 0.0124(17) -0.0035(15) -0.0024(16)
C75 0.041(2) 0.025(2) 0.024(2) 0.0111(16) -0.0010(16) 0.0068(17)
C77 0.042(2) 0.0196(19) 0.030(2) 0.0077(16) -0.0036(18) 0.0042(17)
C79 0.050(3) 0.048(3) 0.057(4) 0.019(3) 0.008(3) 0.015(2)
O1 0.089(4) 0.145(6) 0.100(5) 0.044(4) 0.038(3) 0.051(4)
N2 0.076(4) 0.184(8) 0.072(4) 0.016(5) 0.022(3) -0.026(4)
C3 0.088(5) 0.098(7) 0.190(11) 0.062(7) -0.015(5) 0.009(5)
C6 0.144(9) 0.208(15) 0.149(9) 0.048(9) -0.010(7) 0.000(9)
C7 0.134(7) 0.183(10) 0.175(8) 0.075(7) 0.095(6) 0.051(6)

loop_
_atom_type_symbol
_atom_type_description
_atom_type_scat_dispersion_real
_atom_type_scat_dispersion_imag
_atom_type_scat_source
C C 0.0033 0.0016 'International Tables Vol C Tables 4.2.6.8 and 6.1.1.4'
H H 0.0000 0.0000 'International Tables Vol C Tables 4.2.6.8 and 6.1.1.4'
Co Co 0.3494 0.9721 'International Tables Vol C Tables 4.2.6.8 and 6.1.1.4'
Dy Dy -0.1892 4.4098 'International Tables Vol C Tables 4.2.6.8 and 6.1.1.4'
N N 0.0061 0.0033 'International Tables Vol C Tables 4.2.6.8 and 6.1.1.4'
O O 0.0106 0.0060 'International Tables Vol C Tables 4.2.6.8 and 6.1.1.4'

loop_
_geom_angle_atom_site_label_1
_geom_angle_atom_site_label_2
_geom_angle_atom_site_label_3
_geom_angle
_geom_angle_site_symmetry_1
_geom_angle_site_symmetry_3
O4 Dy1 Co1 171.28(7) . .
O4 Dy1 O12 120.96(10) . .
O4 Dy1 O15 80.54(10) . .
O4 Dy1 O23 146.20(10) . .
O4 Dy1 O26 136.13(9) . .
O4 Dy1 O31 82.12(9) . .
O4 Dy1 O35 84.89(9) . 2_566
O4 Dy1 N11 74.18(10) . .
O12 Dy1 Co1 66.20(7) . .
O12 Dy1 O15 72.08(9) . .
O12 Dy1 O26 72.43(8) . .
O12 Dy1 O31 128.01(9) . .
O12 Dy1 O35 142.06(9) . 2_566
O12 Dy1 N11 79.12(10) . .
O15 Dy1 Co1 107.25(7) . .
O15 Dy1 O26 139.19(9) . .
O15 Dy1 O31 66.70(10) . .
O15 Dy1 N11 123.41(10) . .
O23 Dy1 Co1 34.42(6) . .
O23 Dy1 O12 82.52(9) . .
O23 Dy1 O15 85.11(10) . .
O23 Dy1 O26 70.89(9) . .
O23 Dy1 O31 64.09(8) . .
O23 Dy1 O35 89.30(9) . 2_566
O23 Dy1 N11 138.03(9) . .
O26 Dy1 Co1 38.38(6) . .
O26 Dy1 O31 124.79(8) . .
O26 Dy1 N11 67.67(9) . .
O31 Dy1 Co1 97.22(6) . .
O35 Dy1 Co1 86.45(6) 2_566 .
O35 Dy1 O15 144.22(9) 2_566 .
O35 Dy1 O26 69.89(8) 2_566 .
O35 Dy1 O31 79.07(9) 2_566 .
O35 Dy1 N11 82.78(9) 2_566 .
N11 Dy1 Co1 103.75(7) . .
N11 Dy1 O31 151.25(9) . .
O23 Co1 Dy1 39.33(8) . .
O23 Co1 O26 81.22(10) . .
O23 Co1 O26 86.03(10) . 2_566
O23 Co1 O28 100.11(10) . .
O23 Co1 O35 160.71(11) . .
O23 Co1 N1 87.83(11) . .
O26 Co1 Dy1 44.20(7) . .
O26 Co1 Dy1 93.38(7) 2_566 .
O26 Co1 O26 82.72(10) . 2_566
O28 Co1 Dy1 83.98(7) . .
O28 Co1 O26 86.02(10) . .
O28 Co1 O26 166.22(10) . 2_566
O35 Co1 Dy1 154.60(7) . .
O35 Co1 O26 110.40(10) . .
O35 Co1 O26 80.48(10) . 2_566
O35 Co1 O28 96.12(10) . .
O35 Co1 N1 80.74(11) . .
N1 Co1 Dy1 124.65(8) . .
N1 Co1 O26 98.82(11) . 2_566
N1 Co1 O26 168.83(11) . .
N1 Co1 O28 93.77(11) . .
C47 O4 Dy1 143.5(2) . .
C22 C2AA C32A_b 110.2(5) . .
C22 C2AA H2AA_a 108(9) . .
C22 C2AA H2AB_b 111(9) . .
C32_a C2AA C22 112.8(6) . .
C32_a C2AA H2AA_a 118(9) . .
C32A_b C2AA H2AB_b 116(10) . .
C65 O12 Dy1 136.3(2) . .
C75 O15 Dy1 135.8(3) . .
O13 N19 C34 118.6(4) . .
O18 N19 O13 121.3(4) . .
O18 N19 C34 119.9(4) . .
C37 C22 C2AA 118.8(4) . .
C15 C22 C2AA 122.3(4) . .
C15 C22 C37 118.9(4) . .
Co1 O23 Dy1 106.25(11) . .
C59 O23 Dy1 124.3(2) . .
C59 O23 Co1 128.9(2) . .
Co1 O26 Dy1 97.42(9) . .
Co1 O26 Dy1 101.34(9) 2_566 .
Co1 O26 Co1 97.28(10) . 2_566
C13 O26 Dy1 114.7(2) . .
C13 O26 Co1 117.3(2) . 2_566
C13 O26 Co1 124.6(2) . .
C65 O28 Co1 124.9(2) . .
C58 O29 C45 117.5(3) . .
C68 O31 Dy1 122.6(2) . .
C71 O31 Dy1 113.6(2) . .
C71 O31 C68 116.0(3) . .
C0AA C34 N19 118.7(4) . .
C0AA C34 C4 122.8(4) . .
C4 C34 N19 118.5(4) . .
Co1 O35 Dy1 105.51(10) . 2_566
C56 O35 Dy1 126.2(2) . 2_566
C56 O35 Co1 108.3(2) . .
C22 C37 H37 120.0 . .
C71 C37 C22 120.1(3) . .
C71 C37 H37 120.0 . .
C34 C0AA H0AA 120.6 . .
C29 C0AA C34 118.7(4) . .
C29 C0AA H0AA 120.6 . .
C10 N6 C14 117.6(4) . .
C75 N6 C10 122.1(4) . .
C75 N6 C14 120.1(4) . .
O5 N8 C28 118.1(3) . .
O10 N8 O5 122.9(3) . .
O10 N8 C28 118.9(3) . .
N6 C10 H10A 109.5 . .
N6 C10 H10B 109.5 . .
N6 C10 H10C 109.5 . .
H10A C10 H10B 109.5 . .
H10A C10 H10C 109.5 . .
H10B C10 H10C 109.5 . .
N6 C14 H14A 109.5 . .
N6 C14 H14B 109.5 . .
N6 C14 H14C 109.5 . .
H14A C14 H14B 109.5 . .
H14A C14 H14C 109.5 . .
H14B C14 H14C 109.5 . .
C43 C16 H16 120.7 . .
C43 C16 C56 118.6(4) . .
C56 C16 H16 120.7 . .
O2 N3 O0AA 123.8(3) . .
O2 N3 C43 118.8(3) . .
O0AA N3 C43 117.5(3) . .
C18 C1AA C24 118.8(4) . .
C25 C1AA C18 118.4(4) . .
C25 C1AA C24 122.8(4) . .
C29 C8 H8 119.3 . .
C77 C8 H8 119.3 . .
C77 C8 C29 121.4(4) . .
C35 N11 Dy1 112.6(2) . .
C62 N11 Dy1 128.8(3) . .
C62 N11 C35 118.5(3) . .
O26 C13 C2 120.5(3) . .
O26 C13 C35 120.1(3) . .
C2 C13 C35 119.4(3) . .
C22 C15 H15 119.0 . .
C22 C15 C49 122.0(4) . .
C49 C15 H15 119.0 . .
C1AA C18 H18 119.3 . .
C58 C18 C1AA 121.4(4) . .
C58 C18 H18 119.3 . .
C40 N1 Co1 128.4(3) . .
C40 N1 C64 122.6(3) . .
C64 N1 Co1 109.0(2) . .
C35 C1 H1 119.2 . .
C41 C1 H1 119.2 . .
C41 C1 C35 121.6(4) . .
C1AA C24 H24A 108.5 . .
C1AA C24 H24B 108.5 . .
H24A C24 H24B 107.5 . .
C69 C24 C1AA 115.1(4) . .
C69 C24 H24A 108.5 . .
C69 C24 H24B 108.5 . .
C1AA C25 H25 119.2 . .
C1AA C25 C51 121.6(4) . .
C51 C25 H25 119.2 . .
C2 C28 N8 118.5(3) . .
C41 C28 N8 118.4(3) . .
C41 C28 C2 123.1(3) . .
C0AA C29 C8 119.2(3) . .
C0AA C29 C65 119.4(3) . .
C8 C29 C65 121.4(3) . .
C2AA C32_a H32_a 100.9 . .
C9_a C32_a C2AA 158.2(13) . .
C9_a C32_a H32_a 100.9 . .
C13 C2 H2 120.7 . .
C28 C2 C13 118.5(3) . .
C28 C2 H2 120.7 . .
C13 C35 N11 116.1(3) . .
C1 C35 N11 124.1(3) . .
C1 C35 C13 119.7(3) . .
C34 C4 H4 120.8 . .
C34 C4 C77 118.3(4) . .
C77 C4 H4 120.8 . .
N1 C40 H40 117.4 . .
N1 C40 C49 125.2(3) . .
C49 C40 H40 117.4 . .
C1 C41 C28 117.5(3) . .
C1 C41 H41 121.2 . .
C28 C41 H41 121.2 . .
C16 C43 N3 118.1(3) . .
C73 C43 C16 123.8(3) . .
C73 C43 N3 118.1(3) . .
O29 C45 H45A 109.5 . .
O29 C45 H45B 109.5 . .
O29 C45 H45C 109.5 . .
H45A C45 H45B 109.5 . .
H45A C45 H45C 109.5 . .
H45B C45 H45C 109.5 . .
O4 C47 C51 123.2(3) . .
O4 C47 C58 119.7(4) . .
C51 C47 C58 117.1(4) . .
C15 C49 C40 117.6(3) . .
C59 C49 C15 118.8(3) . .
C59 C49 C40 123.6(3) . .
C25 C51 C62 117.4(4) . .
C47 C51 C25 119.9(4) . .
C47 C51 C62 122.7(4) . .
C64 C54 H54 119.7 . .
C73 C54 H54 119.7 . .
C73 C54 C64 120.6(4) . .
O35 C56 C16 121.6(3) . .
O35 C56 C64 120.0(3) . .
C16 C56 C64 118.4(3) . .
O29 C58 C47 112.4(3) . .
C18 C58 O29 126.2(3) . .
C18 C58 C47 121.4(4) . .
O23 C59 C49 125.0(3) . .
O23 C59 C71 116.3(3) . .
C49 C59 C71 118.7(3) . .
N11 C62 C51 127.4(4) . .
N11 C62 H62 116.3 . .
C51 C62 H62 116.3 . .
N1 C64 C56 114.3(3) . .
C54 C64 N1 124.9(3) . .
C54 C64 C56 120.7(3) . .
O12 C65 C29 116.7(3) . .
O28 C65 O12 126.6(3) . .
O28 C65 C29 116.8(3) . .
O31 C68 H68A 109.5 . .
O31 C68 H68B 109.5 . .
O31 C68 H68C 109.5 . .
H68A C68 H68B 109.5 . .
H68A C68 H68C 109.5 . .
H68B C68 H68C 109.5 . .
C24 C69 H69 116.9 . .
C79 C69 C24 126.1(6) . .
C79 C69 H69 116.9 . .
O31 C71 C59 113.2(3) . .
C37 C71 O31 125.3(3) . .
C37 C71 C59 121.5(4) . .
C43 C73 C54 118.0(4) . .
C43 C73 H73 121.0 . .
C54 C73 H73 121.0 . .
O15 C75 N6 125.2(4) . .
O15 C75 H75 117.4 . .
N6 C75 H75 117.4 . .
C8 C77 C4 119.4(4) . .
C8 C77 H77 120.3 . .
C4 C77 H77 120.3 . .
C69 C79 H79A 120.0 . .
C69 C79 H79B 120.0 . .
H79A C79 H79B 120.0 . .
C32_a C9_a H9A_a 120.0 . .
C32_a C9_a H9B_a 120.0 . .
H9A_a C9_a H9B_a 120.0 . .
C2AA C32A_b H32A_b 103.7 . .
C9A_b C32A_b C2AA 152.5(14) . .
C9A_b C32A_b H32A_b 103.7 . .
C32A_b C9A_b H9AA_b 120.0 . .
C32A_b C9A_b H9AB_b 120.0 . .
H9AA_b C9A_b H9AB_b 120.0 . .
C3 N2 C6 131.7(11) . .
C7 N2 C3 128.5(13) . .
C7 N2 C6 95.6(11) . .
N2 C3 H3A 109.5 . .
N2 C3 H3B 109.5 . .
N2 C3 H3C 109.5 . .
H3A C3 H3B 109.5 . .
H3A C3 H3C 109.5 . .
H3B C3 H3C 109.5 . .
N2 C6 H6A 109.5 . .
N2 C6 H6B 109.5 . .
N2 C6 H6C 109.5 . .
H6A C6 H6B 109.5 . .
H6A C6 H6C 109.5 . .
H6B C6 H6C 109.5 . .
O1 C7 N2 138.2(17) . .
O1 C7 H7 110.9 . .
N2 C7 H7 110.9 . .

loop_
_geom_bond_atom_site_label_1
_geom_bond_atom_site_label_2
_geom_bond_distance
_geom_bond_site_symmetry_2
Dy1 Co1 3.4293(5) .
Dy1 O4 2.172(3) .
Dy1 O12 2.379(3) .
Dy1 O15 2.397(3) .
Dy1 O23 2.264(3) .
Dy1 O26 2.411(2) .
Dy1 O31 2.545(3) .
Dy1 O35 2.395(3) 2_566
Dy1 N11 2.483(3) .
Co1 O23 2.019(2) .
Co1 O26 2.147(3) .
Co1 O26 2.188(2) 2_566
Co1 O28 2.075(3) .
Co1 O35 2.071(2) .
Co1 N1 2.074(3) .
O2 N3 1.223(5) .
O4 C47 1.299(5) .
O5 N8 1.239(4) .
C2AA C22 1.525(5) .
C2AA C32_a 1.479(13) .
C2AA C32A_b 1.532(12) .
C2AA H2AA_a 1.03(16) .
C2AA H2AB_b 0.94(15) .
O10 N8 1.231(5) .
O12 C65 1.268(4) .
O13 N19 1.203(6) .
O15 C75 1.229(5) .
O18 N19 1.195(5) .
N19 C34 1.474(5) .
C22 C37 1.409(6) .
C22 C15 1.380(5) .
O23 C59 1.339(5) .
O26 Co1 2.188(2) 2_566
O26 C13 1.355(4) .
O28 C65 1.256(5) .
O29 C45 1.428(5) .
O29 C58 1.373(5) .
O31 C68 1.444(4) .
O31 C71 1.390(5) .
C34 C0AA 1.386(6) .
C34 C4 1.387(6) .
O35 Dy1 2.395(2) 2_566
O35 C56 1.338(4) .
C37 H37 0.9500 .
C37 C71 1.375(5) .
O0AA N3 1.234(5) .
C0AA H0AA 0.9500 .
C0AA C29 1.384(5) .
N6 C10 1.456(6) .
N6 C14 1.463(6) .
N6 C75 1.321(6) .
N8 C28 1.462(5) .
C10 H10A 0.9800 .
C10 H10B 0.9800 .
C10 H10C 0.9800 .
C14 H14A 0.9800 .
C14 H14B 0.9800 .
C14 H14C 0.9800 .
C16 H16 0.9500 .
C16 C43 1.390(5) .
C16 C56 1.404(5) .
N3 C43 1.466(5) .
C1AA C18 1.421(6) .
C1AA C24 1.526(6) .
C1AA C25 1.374(6) .
C8 H8 0.9500 .
C8 C29 1.397(5) .
C8 C77 1.390(6) .
N11 C35 1.426(5) .
N11 C62 1.304(5) .
C13 C2 1.399(5) .
C13 C35 1.416(5) .
C15 H15 0.9500 .
C15 C49 1.418(5) .
C18 H18 0.9500 .
C18 C58 1.367(6) .
N1 C40 1.295(5) .
N1 C64 1.407(4) .
C1 H1 0.9500 .
C1 C35 1.398(5) .
C1 C41 1.388(5) .
C24 H24A 0.9900 .
C24 H24B 0.9900 .
C24 C69 1.523(8) .
C25 H25 0.9500 .
C25 C51 1.430(6) .
C28 C2 1.399(5) .
C28 C41 1.390(6) .
C29 C65 1.507(5) .
C32_a H32_a 0.9500 .
C32_a C9_a 1.124(17) .
C2 H2 0.9500 .
C4 H4 0.9500 .
C4 C77 1.391(6) .
C40 H40 0.9500 .
C40 C49 1.455(5) .
C41 H41 0.9500 .
C43 C73 1.385(6) .
C45 H45A 0.9800 .
C45 H45B 0.9800 .
C45 H45C 0.9800 .
C47 C51 1.417(6) .
C47 C58 1.436(5) .
C49 C59 1.400(5) .
C51 C62 1.449(5) .
C54 H54 0.9500 .
C54 C64 1.395(5) .
C54 C73 1.391(5) .
C56 C64 1.433(5) .
C59 C71 1.420(5) .
C62 H62 0.9500 .
C68 H68A 0.9800 .
C68 H68B 0.9800 .
C68 H68C 0.9800 .
C69 H69 0.9500 .
C69 C79 1.268(8) .
C73 H73 0.9500 .
C75 H75 0.9500 .
C77 H77 0.9500 .
C79 H79A 0.9500 .
C79 H79B 0.9500 .
C9_a H9A_a 0.9500 .
C9_a H9B_a 0.9500 .
C32A_b H32A_b 0.9500 .
C32A_b C9A_b 1.026(17) .
C9A_b H9AA_b 0.9500 .
C9A_b H9AB_b 0.9500 .
O1 C7 1.097(12) .
N2 C3 1.310(11) .
N2 C6 1.408(15) .
N2 C7 1.172(13) .
C3 H3A 0.9800 .
C3 H3B 0.9800 .
C3 H3C 0.9800 .
C6 H6A 0.9800 .
C6 H6B 0.9800 .
C6 H6C 0.9800 .
C7 H7 0.9500 .

loop_
_geom_torsion_atom_site_label_1
_geom_torsion_atom_site_label_2
_geom_torsion_atom_site_label_3
_geom_torsion_atom_site_label_4
_geom_torsion
_geom_torsion_site_symmetry_1
Dy1 O4 C47 C51 -0.9(7) .
Dy1 O4 C47 C58 178.6(3) .
Dy1 O12 C65 O28 -19.9(6) .
Dy1 O12 C65 C29 159.2(2) .
Dy1 O15 C75 N6 -166.6(3) .
Dy1 O23 C59 C49 -158.2(3) .
Dy1 O23 C59 C71 22.4(4) .
Dy1 O26 C13 C2 153.0(3) .
Dy1 O26 C13 C35 -26.0(4) .
Dy1 O31 C71 C37 159.0(3) .
Dy1 O31 C71 C59 -22.6(4) .
Dy1 O35 C56 C16 75.6(4) 2_566
Dy1 O35 C56 C64 -105.1(3) 2_566
Dy1 N11 C35 C13 19.2(4) .
Dy1 N11 C35 C1 -157.8(3) .
Dy1 N11 C62 C51 -0.3(6) .
Co1 O23 C59 C49 12.3(5) .
Co1 O23 C59 C71 -167.0(2) .
Co1 O26 C13 C2 33.6(4) .
Co1 O26 C13 C2 -88.3(3) 2_566
Co1 O26 C13 C35 -145.3(3) .
Co1 O26 C13 C35 92.8(3) 2_566
Co1 O28 C65 O12 15.9(5) .
Co1 O28 C65 C29 -163.2(2) .
Co1 O35 C56 C16 -158.1(3) .
Co1 O35 C56 C64 21.1(4) .
Co1 N1 C40 C49 1.2(6) .
Co1 N1 C64 C54 158.7(3) .
Co1 N1 C64 C56 -18.2(4) .
O2 N3 C43 C16 -23.3(6) .
O2 N3 C43 C73 157.8(4) .
O4 C47 C51 C25 -174.8(4) .
O4 C47 C51 C62 4.6(6) .
O4 C47 C58 O29 -3.2(5) .
O4 C47 C58 C18 174.6(4) .
O5 N8 C28 C2 168.7(4) .
O5 N8 C28 C41 -11.1(5) .
C2AA C22 C37 C71 177.1(4) .
C2AA C22 C15 C49 -177.7(4) .
O10 N8 C28 C2 -10.1(5) .
O10 N8 C28 C41 170.0(4) .
O13 N19 C34 C0AA 7.5(8) .
O13 N19 C34 C4 -172.9(6) .
O18 N19 C34 C0AA -176.4(5) .
O18 N19 C34 C4 3.2(8) .
N19 C34 C0AA C29 -177.2(4) .
N19 C34 C4 C77 179.3(4) .
C22 C2AA C32_a C9_a -164(3) .
C22 C2AA C32A_b C9A_b 132(3) .
C22 C37 C71 O31 178.1(4) .
C22 C37 C71 C59 -0.2(6) .
C22 C15 C49 C40 -177.7(4) .
C22 C15 C49 C59 1.4(6) .
O23 C59 C71 O31 3.4(5) .
O23 C59 C71 C37 -178.1(3) .
O26 C13 C2 C28 177.1(3) .
O26 C13 C35 N11 3.8(5) .
O26 C13 C35 C1 -179.0(3) .
C34 C0AA C29 C8 -1.9(6) .
C34 C0AA C29 C65 178.2(4) .
C34 C4 C77 C8 -2.3(7) .
O35 C56 C64 N1 -2.1(5) .
O35 C56 C64 C54 -179.1(4) .
C37 C22 C15 C49 0.8(6) .
O0AA N3 C43 C16 156.8(4) .
O0AA N3 C43 C73 -22.1(6) .
C0AA C34 C4 C77 -1.2(7) .
C0AA C29 C65 O12 -138.5(4) .
C0AA C29 C65 O28 40.7(5) .
N8 C28 C2 C13 -177.6(3) .
N8 C28 C41 C1 -178.7(3) .
C10 N6 C75 O15 2.8(7) .
C14 N6 C75 O15 -172.7(4) .
C16 C43 C73 C54 -0.4(7) .
C16 C56 C64 N1 177.1(3) .
C16 C56 C64 C54 0.2(6) .
N3 C43 C73 C54 178.5(4) .
C1AA C18 C58 O29 179.7(4) .
C1AA C18 C58 C47 2.2(6) .
C1AA C24 C69 C79 -111.3(6) .
C1AA C25 C51 C47 -2.0(6) .
C1AA C25 C51 C62 178.5(4) .
C8 C29 C65 O12 41.6(5) .
C8 C29 C65 O28 -139.2(4) .
C15 C22 C37 C71 -1.4(6) .
C15 C49 C59 O23 177.6(3) .
C15 C49 C59 C71 -3.0(5) .
C18 C1AA C24 C69 -172.3(4) .
C18 C1AA C25 C51 -1.8(6) .
N1 C40 C49 C15 175.4(4) .
N1 C40 C49 C59 -3.7(6) .
C24 C1AA C18 C58 -174.9(4) .
C24 C1AA C25 C51 174.7(4) .
C25 C1AA C18 C58 1.7(6) .
C25 C1AA C24 C69 11.2(6) .
C25 C51 C62 N11 175.6(4) .
C29 C8 C77 C4 3.6(7) .
C32_a C2AA C22 C37 -76.6(7) .
C32_a C2AA C22 C15 101.9(7) .
C32_a C2AA C32A_b C9A_b -126(4) .
C2 C13 C35 N11 -175.1(3) .
C2 C13 C35 C1 2.0(5) .
C2 C28 C41 C1 1.5(6) .
C35 N11 C62 C51 -177.1(4) .
C35 C13 C2 C28 -3.9(5) .
C35 C1 C41 C28 -3.4(6) .
C4 C34 C0AA C29 3.3(6) .
C40 N1 C64 C54 -19.0(6) .
C40 N1 C64 C56 164.1(4) .
C40 C49 C59 O23 -3.3(6) .
C40 C49 C59 C71 176.1(3) .
C41 C1 C35 N11 178.7(3) .
C41 C1 C35 C13 1.8(6) .
C41 C28 C2 C13 2.2(5) .
C43 C16 C56 O35 176.8(3) .
C43 C16 C56 C64 -2.5(5) .
C45 O29 C58 C18 6.6(6) .
C45 O29 C58 C47 -175.7(4) .
C47 C51 C62 N11 -3.9(6) .
C49 C59 C71 O31 -176.0(3) .
C49 C59 C71 C37 2.4(5) .
C51 C47 C58 O29 176.3(3) .
C51 C47 C58 C18 -5.9(6) .
C56 C16 C43 N3 -176.2(4) .
C56 C16 C43 C73 2.7(6) .
C58 C47 C51 C25 5.7(5) .
C58 C47 C51 C62 -174.8(4) .
C62 N11 C35 C13 -163.5(3) .
C62 N11 C35 C1 19.5(5) .
C64 N1 C40 C49 178.4(3) .
C64 C54 C73 C43 -2.1(7) .
C68 O31 C71 C37 8.9(5) .
C68 O31 C71 C59 -172.7(3) .
C73 C54 C64 N1 -174.5(4) .
C73 C54 C64 C56 2.2(6) .
C77 C8 C29 C0AA -1.5(6) .
C77 C8 C29 C65 178.4(4) .
C32A_b C2AA C22 C37 -56.1(7) .
C32A_b C2AA C22 C15 122.4(6) .
C32A_b C2AA C32_a C9_a 110(5) .
C3 N2 C7 O1 77(3) .
C6 N2 C7 O1 -81(3) .
